data_4506066
loop_
_publ_author_name
'Aaker\"oy, Christer B.'
'Panikkattu, Sheelu V.'
'DeHaven, Baillie'
'Desper, John'

_publ_section_title
;
 Establishing Supramolecular Control over Solid-State Architectures: A
 Simple Mix and Match Strategy
;
_journal_issue 5
_journal_name_full 'Crystal Growth &amp; Design'
_journal_page_first 2579
_journal_paper_doi 10.1021/cg300180b
_journal_volume 12
_journal_year 2012
_chemical_formula_moiety
;
(C11 H9 N3 O) (C10 H18 O4)
;
_chemical_formula_sum 'C21 H27 N3 O5'
_chemical_formula_weight 401.46
_chemical_name_systematic
;
SVP-4N-SeA (4-pyridyl)-CONH-(2-pyridyl), HOOC-(CH2)8-COOH
;
_space_group_IT_number 14
_symmetry_cell_setting monoclinic
_symmetry_space_group_name_Hall '-P 2yn'
_symmetry_space_group_name_H-M 'P 1 21/n 1'
_atom_sites_solution_hydrogens geom
_atom_sites_solution_primary direct
_atom_sites_solution_secondary difmap
_audit_creation_method SHELXL-97
_cell_angle_alpha 90.00
_cell_angle_beta 90.323(4)
_cell_angle_gamma 90.00
_cell_formula_units_Z 4
_cell_length_a 11.0319(11)
_cell_length_b 9.9500(9)
_cell_length_c 18.7354(18)
_cell_measurement_reflns_used 7772
_cell_measurement_temperature 120(2)
_cell_measurement_theta_max 31.50
_cell_measurement_theta_min 2.32
_cell_volume 2056.5(3)
_computing_cell_refinement 'Bruker SAINT'
_computing_data_collection 'Bruker APEX2'
_computing_data_reduction 'Bruker SAINT'
_computing_molecular_graphics 'Bruker SHELXTL'
_computing_publication_material 'Bruker SHELXTL'
_computing_structure_refinement 'SHELXL-97 (Sheldrick, 1997)'
_computing_structure_solution 'SHELXS-97 (Sheldrick, 1990)'
_diffrn_ambient_temperature 120(2)
_diffrn_measured_fraction_theta_full 0.982
_diffrn_measured_fraction_theta_max 0.982
_diffrn_measurement_device_type 'Bruker APEX-II CCD'
_diffrn_measurement_method '\f and \w scans'
_diffrn_radiation_monochromator graphite
_diffrn_radiation_source 'fine-focus sealed tube'
_diffrn_radiation_type MoK\a
_diffrn_radiation_wavelength 0.71073
_diffrn_reflns_av_R_equivalents 0.0375
_diffrn_reflns_av_sigmaI/netI 0.0380
_diffrn_reflns_limit_h_max 16
_diffrn_reflns_limit_h_min -15
_diffrn_reflns_limit_k_max 13
_diffrn_reflns_limit_k_min -14
_diffrn_reflns_limit_l_max 26
_diffrn_reflns_limit_l_min -20
_diffrn_reflns_number 23866
_diffrn_reflns_theta_full 31.55
_diffrn_reflns_theta_max 31.55
_diffrn_reflns_theta_min 2.14
_diffrn_standards_number 0
_exptl_absorpt_coefficient_mu 0.093
_exptl_absorpt_correction_type none
_exptl_crystal_colour colourless
_exptl_crystal_density_diffrn 1.297
_exptl_crystal_density_method 'not measured'
_exptl_crystal_description prism
_exptl_crystal_F_000 856
_exptl_crystal_size_max 0.26
_exptl_crystal_size_mid 0.22
_exptl_crystal_size_min 0.12
_refine_diff_density_max 0.292
_refine_diff_density_min -0.271
_refine_diff_density_rms 0.049
_refine_ls_extinction_method none
_refine_ls_goodness_of_fit_ref 1.062
_refine_ls_hydrogen_treatment mixed
_refine_ls_matrix_type full
_refine_ls_number_parameters 271
_refine_ls_number_reflns 6752
_refine_ls_number_restraints 0
_refine_ls_restrained_S_all 1.062
_refine_ls_R_factor_all 0.0662
_refine_ls_R_factor_gt 0.0452
_refine_ls_shift/su_max 0.001
_refine_ls_shift/su_mean 0.000
_refine_ls_structure_factor_coef Fsqd
_refine_ls_weighting_details 'calc w=1/[\s^2^(Fo^2^)+(0.0600P)^2^+0.2000P] where P=(Fo^2^+2Fc^2^)/3'
_refine_ls_weighting_scheme calc
_refine_ls_wR_factor_gt 0.1130
_refine_ls_wR_factor_ref 0.1240
_reflns_number_gt 4902
_reflns_number_total 6752
_reflns_threshold_expression >2sigma(I)
_cod_data_source_file cg300180b_si_001.cif
_cod_data_source_block sp0907m
_cod_depositor_comments
;
The following automatic conversions were performed:

'_symmetry_cell_setting' value 'Monoclinic' changed to 'monoclinic'
according to /home/saulius/struct/CIF-dictionaries/cif_core.dic
dictionary named 'cif_core.dic' version 2.4.1 from 2010-06-29.

Automatic conversion script
Id: cif_fix_values 1715 2011-07-08 13:25:40Z adriana 
;
_cod_original_sg_symbol_H-M P2(1)/n
_cod_database_code 4506066

loop_
_symmetry_equiv_pos_as_xyz
'x, y, z'
'-x+1/2, y+1/2, -z+1/2'
'-x, -y, -z'
'x-1/2, -y-1/2, z-1/2'

loop_
_atom_site_label
_atom_site_type_symbol
_atom_site_fract_x
_atom_site_fract_y
_atom_site_fract_z
_atom_site_U_iso_or_equiv
_atom_site_adp_type
_atom_site_occupancy
_atom_site_symmetry_multiplicity
_atom_site_calc_flag
_atom_site_refinement_flags
N11 N 0.44079(9) 0.23756(9) 0.39192(5) 0.0261(2) Uani 1 1 d .
C12 C 0.42945(10) 0.17666(11) 0.32876(6) 0.0262(2) Uani 1 1 d .
H12 H 0.4110 0.0834 0.3280 0.031 Uiso 1 1 calc R
C13 C 0.44316(10) 0.24253(10) 0.26480(6) 0.0244(2) Uani 1 1 d .
H13 H 0.4375 0.1950 0.2209 0.029 Uiso 1 1 calc R
C14 C 0.46535(10) 0.37953(10) 0.26551(5) 0.0212(2) Uani 1 1 d .
C15 C 0.48014(10) 0.44296(10) 0.33064(6) 0.0233(2) Uani 1 1 d .
H15 H 0.4985 0.5361 0.3330 0.028 Uiso 1 1 calc R
C16 C 0.46765(10) 0.36798(11) 0.39229(6) 0.0249(2) Uani 1 1 d .
H16 H 0.4787 0.4115 0.4370 0.030 Uiso 1 1 calc R
C17 C 0.47018(10) 0.45141(10) 0.19532(6) 0.0230(2) Uani 1 1 d .
N17 N 0.41982(9) 0.57572(9) 0.19637(5) 0.02237(19) Uani 1 1 d .
H17 H 0.3855(12) 0.6011(13) 0.2349(7) 0.027 Uiso 1 1 d .
O17 O 0.51341(9) 0.39873(8) 0.14280(4) 0.0343(2) Uani 1 1 d .
N21 N 0.36617(8) 0.78604(9) 0.15957(5) 0.02254(19) Uani 1 1 d .
C22 C 0.40560(9) 0.66486(10) 0.13921(5) 0.0210(2) Uani 1 1 d .
C23 C 0.42674(10) 0.63309(11) 0.06840(6) 0.0246(2) Uani 1 1 d .
H23 H 0.4557 0.5467 0.0553 0.030 Uiso 1 1 calc R
C24 C 0.40467(11) 0.73023(12) 0.01739(6) 0.0278(2) Uani 1 1 d .
H24 H 0.4183 0.7113 -0.0316 0.033 Uiso 1 1 calc R
C25 C 0.36271(11) 0.85520(12) 0.03786(6) 0.0290(2) Uani 1 1 d .
H25 H 0.3465 0.9230 0.0034 0.035 Uiso 1 1 calc R
C26 C 0.34503(11) 0.87880(11) 0.10928(6) 0.0262(2) Uani 1 1 d .
H26 H 0.3166 0.9647 0.1236 0.031 Uiso 1 1 calc R
C31 C 0.38103(10) 0.19488(11) 0.56882(6) 0.0247(2) Uani 1 1 d .
O31 O 0.38214(9) 0.11341(8) 0.51321(4) 0.0316(2) Uani 1 1 d .
H31 H 0.4066(13) 0.1644(15) 0.4697(8) 0.038 Uiso 1 1 d .
O32 O 0.41119(9) 0.31106(9) 0.56558(5) 0.0385(2) Uani 1 1 d .
C32 C 0.34224(11) 0.12500(11) 0.63570(6) 0.0269(2) Uani 1 1 d .
H32A H 0.4052 0.0587 0.6492 0.032 Uiso 1 1 calc R
H32B H 0.2665 0.0749 0.6257 0.032 Uiso 1 1 calc R
C33 C 0.32110(12) 0.21748(12) 0.69805(6) 0.0306(3) Uani 1 1 d .
H33A H 0.2458 0.2692 0.6893 0.037 Uiso 1 1 calc R
H33B H 0.3889 0.2824 0.7010 0.037 Uiso 1 1 calc R
C34 C 0.31042(11) 0.14580(12) 0.76883(6) 0.0271(2) Uani 1 1 d .
H34A H 0.3879 0.0998 0.7799 0.033 Uiso 1 1 calc R
H34B H 0.2462 0.0765 0.7653 0.033 Uiso 1 1 calc R
C35 C 0.28029(11) 0.24224(11) 0.82896(6) 0.0264(2) Uani 1 1 d .
H35A H 0.3380 0.3184 0.8273 0.032 Uiso 1 1 calc R
H35B H 0.1981 0.2790 0.8204 0.032 Uiso 1 1 calc R
C36 C 0.28423(11) 0.18194(12) 0.90320(6) 0.0263(2) Uani 1 1 d .
H36A H 0.3671 0.1485 0.9133 0.032 Uiso 1 1 calc R
H36B H 0.2280 0.1045 0.9053 0.032 Uiso 1 1 calc R
C37 C 0.24923(10) 0.28362(11) 0.95967(6) 0.0253(2) Uani 1 1 d .
H37A H 0.1685 0.3208 0.9475 0.030 Uiso 1 1 calc R
H37B H 0.3081 0.3587 0.9587 0.030 Uiso 1 1 calc R
C38 C 0.24506(11) 0.22688(11) 1.03471(6) 0.0262(2) Uani 1 1 d .
H38A H 0.1874 0.1507 1.0360 0.031 Uiso 1 1 calc R
H38B H 0.3263 0.1924 1.0480 0.031 Uiso 1 1 calc R
C39 C 0.20649(11) 0.33207(11) 1.08812(5) 0.0242(2) Uani 1 1 d .
H39A H 0.2679 0.4046 1.0891 0.029 Uiso 1 1 calc R
H39B H 0.1289 0.3721 1.0719 0.029 Uiso 1 1 calc R
C40 C 0.19076(10) 0.27958(10) 1.16209(6) 0.0224(2) Uani 1 1 d .
O41 O 0.20492(7) 0.16271(7) 1.17873(4) 0.02573(18) Uani 1 1 d .
O40 O 0.16022(8) 0.37275(8) 1.20867(4) 0.0305(2) Uani 1 1 d .
H40 H 0.1532(13) 0.3318(14) 1.2580(8) 0.037 Uiso 1 1 d .

loop_
_atom_site_aniso_label
_atom_site_aniso_U_11
_atom_site_aniso_U_22
_atom_site_aniso_U_33
_atom_site_aniso_U_23
_atom_site_aniso_U_13
_atom_site_aniso_U_12
N11 0.0282(5) 0.0242(4) 0.0260(5) 0.0026(3) 0.0010(4) 0.0011(4)
C12 0.0297(6) 0.0192(5) 0.0296(6) 0.0007(4) -0.0012(4) 0.0000(4)
C13 0.0277(5) 0.0212(5) 0.0242(5) -0.0033(4) -0.0027(4) 0.0019(4)
C14 0.0223(5) 0.0203(5) 0.0209(5) -0.0003(4) 0.0004(4) 0.0019(4)
C15 0.0266(5) 0.0200(5) 0.0234(5) -0.0012(4) -0.0005(4) 0.0002(4)
C16 0.0279(6) 0.0250(5) 0.0216(5) -0.0018(4) -0.0010(4) 0.0018(4)
C17 0.0254(5) 0.0227(5) 0.0208(5) -0.0010(4) 0.0008(4) 0.0020(4)
N17 0.0293(5) 0.0204(4) 0.0174(4) 0.0001(3) 0.0035(3) 0.0011(3)
O17 0.0476(5) 0.0319(4) 0.0234(4) -0.0014(3) 0.0070(4) 0.0130(4)
N21 0.0261(5) 0.0216(4) 0.0200(4) 0.0010(3) 0.0014(3) 0.0005(3)
C22 0.0222(5) 0.0216(5) 0.0192(5) 0.0005(4) 0.0007(4) -0.0011(4)
C23 0.0289(6) 0.0251(5) 0.0200(5) -0.0013(4) 0.0023(4) -0.0007(4)
C24 0.0320(6) 0.0317(6) 0.0198(5) 0.0009(4) 0.0016(4) -0.0005(5)
C25 0.0343(6) 0.0300(6) 0.0228(5) 0.0060(4) -0.0002(5) 0.0017(5)
C26 0.0306(6) 0.0233(5) 0.0249(6) 0.0020(4) 0.0018(4) 0.0020(4)
C31 0.0277(5) 0.0255(5) 0.0209(5) -0.0004(4) 0.0002(4) 0.0002(4)
O31 0.0489(5) 0.0259(4) 0.0201(4) -0.0004(3) 0.0059(4) -0.0025(4)
O32 0.0590(6) 0.0293(4) 0.0272(5) -0.0014(3) 0.0048(4) -0.0122(4)
C32 0.0343(6) 0.0254(5) 0.0209(5) 0.0004(4) 0.0028(4) -0.0018(4)
C33 0.0429(7) 0.0280(5) 0.0209(5) -0.0003(4) 0.0043(5) -0.0033(5)
C34 0.0295(6) 0.0307(5) 0.0210(5) 0.0002(4) 0.0015(4) -0.0013(4)
C35 0.0293(6) 0.0301(5) 0.0198(5) 0.0010(4) 0.0015(4) -0.0022(4)
C36 0.0287(6) 0.0303(5) 0.0197(5) 0.0010(4) 0.0014(4) -0.0010(4)
C37 0.0272(6) 0.0287(5) 0.0199(5) 0.0018(4) 0.0015(4) -0.0006(4)
C38 0.0324(6) 0.0265(5) 0.0195(5) 0.0012(4) 0.0024(4) 0.0000(4)
C39 0.0305(6) 0.0232(5) 0.0188(5) 0.0034(4) 0.0017(4) -0.0019(4)
C40 0.0237(5) 0.0227(5) 0.0207(5) 0.0006(4) 0.0005(4) -0.0018(4)
O41 0.0346(4) 0.0206(3) 0.0221(4) 0.0017(3) 0.0041(3) -0.0003(3)
O40 0.0499(5) 0.0216(4) 0.0202(4) 0.0015(3) 0.0053(4) 0.0043(3)

loop_
_atom_type_symbol
_atom_type_description
_atom_type_scat_dispersion_real
_atom_type_scat_dispersion_imag
_atom_type_scat_source
C C 0.0033 0.0016 'International Tables Vol C Tables 4.2.6.8 and 6.1.1.4'
H H 0.0000 0.0000 'International Tables Vol C Tables 4.2.6.8 and 6.1.1.4'
N N 0.0061 0.0033 'International Tables Vol C Tables 4.2.6.8 and 6.1.1.4'
O O 0.0106 0.0060 'International Tables Vol C Tables 4.2.6.8 and 6.1.1.4'

loop_
_geom_angle_atom_site_label_1
_geom_angle_atom_site_label_2
_geom_angle_atom_site_label_3
_geom_angle
C16 N11 C12 117.84(9)
N11 C12 C13 123.10(10)
N11 C12 H12 118.5
C13 C12 H12 118.5
C12 C13 C14 118.76(10)
C12 C13 H13 120.6
C14 C13 H13 120.6
C15 C14 C13 118.53(10)
C15 C14 C17 123.52(9)
C13 C14 C17 117.94(9)
C16 C15 C14 118.63(10)
C16 C15 H15 120.7
C14 C15 H15 120.7
N11 C16 C15 123.02(10)
N11 C16 H16 118.5
C15 C16 H16 118.5
O17 C17 N17 124.62(10)
O17 C17 C14 121.40(9)
N17 C17 C14 113.95(9)
C17 N17 C22 127.69(9)
C17 N17 H17 117.8(9)
C22 N17 H17 114.2(9)
C22 N21 C26 118.45(9)
N21 C22 C23 122.38(10)
N21 C22 N17 112.85(9)
C23 C22 N17 124.76(9)
C24 C23 C22 118.27(10)
C24 C23 H23 120.9
C22 C23 H23 120.9
C23 C24 C25 119.75(10)
C23 C24 H24 120.1
C25 C24 H24 120.1
C26 C25 C24 118.28(10)
C26 C25 H25 120.9
C24 C25 H25 120.9
N21 C26 C25 122.87(10)
N21 C26 H26 118.6
C25 C26 H26 118.6
O32 C31 O31 123.07(10)
O32 C31 C32 124.61(10)
O31 C31 C32 112.29(9)
C31 O31 H31 109.6(8)
C31 C32 C33 114.30(9)
C31 C32 H32A 108.7
C33 C32 H32A 108.7
C31 C32 H32B 108.7
C33 C32 H32B 108.7
H32A C32 H32B 107.6
C32 C33 C34 113.92(9)
C32 C33 H33A 108.8
C34 C33 H33A 108.8
C32 C33 H33B 108.8
C34 C33 H33B 108.8
H33A C33 H33B 107.7
C33 C34 C35 111.80(9)
C33 C34 H34A 109.3
C35 C34 H34A 109.3
C33 C34 H34B 109.3
C35 C34 H34B 109.3
H34A C34 H34B 107.9
C36 C35 C34 115.19(9)
C36 C35 H35A 108.5
C34 C35 H35A 108.5
C36 C35 H35B 108.5
C34 C35 H35B 108.5
H35A C35 H35B 107.5
C35 C36 C37 111.74(9)
C35 C36 H36A 109.3
C37 C36 H36A 109.3
C35 C36 H36B 109.3
C37 C36 H36B 109.3
H36A C36 H36B 107.9
C36 C37 C38 114.08(9)
C36 C37 H37A 108.7
C38 C37 H37A 108.7
C36 C37 H37B 108.7
C38 C37 H37B 108.7
H37A C37 H37B 107.6
C39 C38 C37 111.49(9)
C39 C38 H38A 109.3
C37 C38 H38A 109.3
C39 C38 H38B 109.3
C37 C38 H38B 109.3
H38A C38 H38B 108.0
C40 C39 C38 114.03(9)
C40 C39 H39A 108.7
C38 C39 H39A 108.7
C40 C39 H39B 108.7
C38 C39 H39B 108.7
H39A C39 H39B 107.6
O41 C40 O40 122.45(10)
O41 C40 C39 123.96(10)
O40 C40 C39 113.60(9)
C40 O40 H40 110.0(8)

loop_
_geom_bond_atom_site_label_1
_geom_bond_atom_site_label_2
_geom_bond_distance
N11 C16 1.3311(14)
N11 C12 1.3346(14)
C12 C13 1.3749(15)
C12 H12 0.9500
C13 C14 1.3851(14)
C13 H13 0.9500
C14 C15 1.3826(14)
C14 C17 1.4982(14)
C15 C16 1.3825(15)
C15 H15 0.9500
C16 H16 0.9500
C17 O17 1.2147(13)
C17 N17 1.3562(13)
N17 C22 1.3987(13)
N17 H17 0.855(14)
N21 C22 1.3381(13)
N21 C26 1.3383(13)
C22 C23 1.3847(14)
C23 C24 1.3799(15)
C23 H23 0.9500
C24 C25 1.3819(16)
C24 H24 0.9500
C25 C26 1.3736(16)
C25 H25 0.9500
C26 H26 0.9500
C31 O32 1.2046(14)
C31 O31 1.3202(13)
C31 C32 1.4975(15)
O31 H31 0.999(15)
C32 C33 1.5063(15)
C32 H32A 0.9900
C32 H32B 0.9900
C33 C34 1.5109(16)
C33 H33A 0.9900
C33 H33B 0.9900
C34 C35 1.5181(15)
C34 H34A 0.9900
C34 H34B 0.9900
C35 C36 1.5153(15)
C35 H35A 0.9900
C35 H35B 0.9900
C36 C37 1.5155(15)
C36 H36A 0.9900
C36 H36B 0.9900
C37 C38 1.5160(15)
C37 H37A 0.9900
C37 H37B 0.9900
C38 C39 1.5109(15)
C38 H38A 0.9900
C38 H38B 0.9900
C39 C40 1.4920(15)
C39 H39A 0.9900
C39 H39B 0.9900
C40 O41 1.2138(13)
C40 O40 1.3184(13)
O40 H40 1.013(15)

loop_
_geom_hbond_atom_site_label_D
_geom_hbond_atom_site_label_H
_geom_hbond_atom_site_label_A
_geom_hbond_distance_DH
_geom_hbond_distance_HA
_geom_hbond_distance_DA
_geom_hbond_angle_DHA
_geom_hbond_site_symmetry_A
O31 H31 N11 0.999(15) 1.674(15) 2.6693(12) 174.2(13) .
N17 H17 O41 0.855(14) 2.002(14) 2.8556(12) 176.2(13) 2_556
O40 H40 N21 1.013(15) 1.626(15) 2.6327(12) 172.0(13) 2_546

loop_
_geom_torsion_atom_site_label_1
_geom_torsion_atom_site_label_2
_geom_torsion_atom_site_label_3
_geom_torsion_atom_site_label_4
_geom_torsion
C16 N11 C12 C13 -0.59(17)
N11 C12 C13 C14 -2.47(17)
C12 C13 C14 C15 3.88(16)
C12 C13 C14 C17 -175.23(10)
C13 C14 C15 C16 -2.39(16)
C17 C14 C15 C16 176.66(10)
C12 N11 C16 C15 2.20(16)
C14 C15 C16 N11 -0.70(17)
C15 C14 C17 O17 144.48(12)
C13 C14 C17 O17 -36.46(16)
C15 C14 C17 N17 -37.17(15)
C13 C14 C17 N17 141.88(11)
O17 C17 N17 C22 1.25(19)
C14 C17 N17 C22 -177.04(10)
C26 N21 C22 C23 0.92(16)
C26 N21 C22 N17 -177.74(9)
C17 N17 C22 N21 -172.20(10)
C17 N17 C22 C23 9.18(18)
N21 C22 C23 C24 -0.77(17)
N17 C22 C23 C24 177.73(10)
C22 C23 C24 C25 0.06(17)
C23 C24 C25 C26 0.44(18)
C22 N21 C26 C25 -0.38(17)
C24 C25 C26 N21 -0.29(18)
O32 C31 C32 C33 10.75(18)
O31 C31 C32 C33 -171.14(10)
C31 C32 C33 C34 -166.69(10)
C32 C33 C34 C35 -175.93(10)
C33 C34 C35 C36 -172.28(10)
C34 C35 C36 C37 -178.19(10)
C35 C36 C37 C38 176.91(10)
C36 C37 C38 C39 -178.49(9)
C37 C38 C39 C40 175.21(10)
C38 C39 C40 O41 -1.38(16)
C38 C39 C40 O40 178.31(9)

loop_
_cod_related_entry_id
_cod_related_entry_database
_cod_related_entry_code
1 ChemSpider 30652435
